data_2233970
loop_
_publ_author_name
'Gao, Chuan-Zhu'
'Zhang, Xiu-Ying'
'Cheng, Lin'

_publ_section_title
;
 Dichlorido[(1<i>R</i>,2<i>R</i>)-<i>N</i>-(pyridin-2-ylmethyl)cyclohexane-1,2-diamine-\k^3^<i>N</i>,<i>N</i>',<i>N</i>'']mercury(II)
;
_journal_coeditor_code RK2329
_journal_issue 3
_journal_name_full 'Acta Crystallographica Section E'
_journal_page_first m235
_journal_paper_doi 10.1107/S1600536812003340
_journal_volume 68
_journal_year 2012
_chemical_formula_iupac '[Hg Cl2 (C12 H19 N3)]'
_chemical_formula_moiety 'C12 H19 Cl2 Hg N3'
_chemical_formula_sum 'C12 H19 Cl2 Hg N3'
_chemical_formula_weight 476.79
_chemical_name_systematic
;
Dichlorido[(1<i>R</i>,2<i>R</i>)-<i>N</i>-(pyridin-2-ylmethyl)cyclohexane-
1,2-diamine-\k^3^<i>N</i>,<i>N</i>',<i>N</i>'']mercury(II)
;
_space_group_IT_number 19
_symmetry_cell_setting orthorhombic
_symmetry_space_group_name_Hall 'P 2ac 2ab'
_symmetry_space_group_name_H-M 'P 21 21 21'
_atom_sites_solution_hydrogens geom
_atom_sites_solution_primary direct
_atom_sites_solution_secondary difmap
_audit_creation_method SHELXL97
_cell_angle_alpha 90.00
_cell_angle_beta 90.00
_cell_angle_gamma 90.00
_cell_formula_units_Z 4
_cell_length_a 8.5319(12)
_cell_length_b 8.8244(12)
_cell_length_c 19.688(3)
_cell_measurement_reflns_used 791
_cell_measurement_temperature 123(2)
_cell_measurement_theta_max 28.0
_cell_measurement_theta_min 2.43
_cell_volume 1482.3(4)
_computing_cell_refinement '<i>SMART</i> (Bruker, 2000)'
_computing_data_collection '<i>SMART</i> (Bruker, 2000)'
_computing_data_reduction '<i>SAINT-Plus</i> (Bruker, 2000)'
_computing_molecular_graphics '<i>PLATON</i> (Spek, 2009)'
_computing_publication_material '<i>SHELXTL</i>  (Sheldrick, 2008)'
_computing_structure_refinement '<i>SHELXL97</i> (Sheldrick, 2008)'
_computing_structure_solution '<i>SHELXTL</i>  (Sheldrick, 2008)'
_diffrn_ambient_temperature 123(2)
_diffrn_measured_fraction_theta_full 0.996
_diffrn_measured_fraction_theta_max 0.996
_diffrn_measurement_device_type 'Bruker SMART APEX CCD'
_diffrn_measurement_method '\f and \w scans'
_diffrn_radiation_monochromator graphite
_diffrn_radiation_source 'fine--focus sealed tube'
_diffrn_radiation_type MoK\a
_diffrn_radiation_wavelength 0.71073
_diffrn_reflns_av_R_equivalents 0.0278
_diffrn_reflns_av_sigmaI/netI 0.0350
_diffrn_reflns_limit_h_max 10
_diffrn_reflns_limit_h_min -10
_diffrn_reflns_limit_k_max 10
_diffrn_reflns_limit_k_min -10
_diffrn_reflns_limit_l_max 24
_diffrn_reflns_limit_l_min -24
_diffrn_reflns_number 11063
_diffrn_reflns_theta_full 25.99
_diffrn_reflns_theta_max 25.99
_diffrn_reflns_theta_min 2.07
_exptl_absorpt_coefficient_mu 10.731
_exptl_absorpt_correction_T_max 0.5653
_exptl_absorpt_correction_T_min 0.4806
_exptl_absorpt_correction_type multi-scan
_exptl_absorpt_process_details '(<i>SADABS</i>; Bruker, 2000)'
_exptl_crystal_colour colourless
_exptl_crystal_density_diffrn 2.136
_exptl_crystal_density_method 'not measured'
_exptl_crystal_description block
_exptl_crystal_F_000 904
_exptl_crystal_size_max 0.08
_exptl_crystal_size_mid 0.06
_exptl_crystal_size_min 0.06
_refine_diff_density_max 1.084
_refine_diff_density_min -0.676
_refine_ls_abs_structure_details 'Flack (1983), with 1206 Friedel pairs'
_refine_ls_abs_structure_Flack 0.009(7)
_refine_ls_extinction_method none
_refine_ls_goodness_of_fit_ref 1.063
_refine_ls_hydrogen_treatment constr
_refine_ls_matrix_type full
_refine_ls_number_parameters 163
_refine_ls_number_reflns 2902
_refine_ls_number_restraints 0
_refine_ls_restrained_S_all 1.063
_refine_ls_R_factor_all 0.0215
_refine_ls_R_factor_gt 0.0206
_refine_ls_shift/su_max 0.001
_refine_ls_shift/su_mean 0.000
_refine_ls_structure_factor_coef Fsqd
_refine_ls_weighting_details 'calc w=1/[\s^2^(Fo^2^)+(0.0101P)^2^+0.1000P] where P=(Fo^2^+2Fc^2^)/3'
_refine_ls_weighting_scheme calc
_refine_ls_wR_factor_gt 0.0445
_refine_ls_wR_factor_ref 0.0447
_reflns_number_gt 2796
_reflns_number_total 2902
_reflns_threshold_expression I>2\s(I)
_cod_data_source_file rk2329.cif
_cod_data_source_block I
_cod_database_code 2233970
_cod_database_fobs_code 2233970

loop_
_symmetry_equiv_pos_as_xyz
'x, y, z'
'-x+1/2, -y, z+1/2'
'-x, y+1/2, -z+1/2'
'x+1/2, -y+1/2, -z'

loop_
_atom_site_type_symbol
_atom_site_label
_atom_site_fract_x
_atom_site_fract_y
_atom_site_fract_z
_atom_site_U_iso_or_equiv
_atom_site_adp_type
_atom_site_calc_flag
_atom_site_refinement_flags
_atom_site_occupancy
_atom_site_symmetry_multiplicity
Hg Hg1 0.26613(2) 0.88923(2) 0.290676(8) 0.03034(6) Uani d . 1 1
Cl Cl1 0.29943(16) 1.16949(14) 0.31668(6) 0.0395(3) Uani d . 1 1
Cl Cl2 0.35752(15) 0.69726(14) 0.37081(6) 0.0377(3) Uani d . 1 1
C C1 -0.0295(7) 0.8653(6) 0.4070(3) 0.0438(14) Uani d . 1 1
H H1A 0.0532 0.8345 0.4362 0.053 Uiso calc R 1 1
C C2 -0.1777(7) 0.8749(6) 0.4328(3) 0.0492(15) Uani d . 1 1
H H2A -0.1975 0.8543 0.4794 0.059 Uiso calc R 1 1
C C3 -0.2978(7) 0.9151(7) 0.3897(3) 0.0567(17) Uani d . 1 1
H H3A -0.4025 0.9204 0.4059 0.068 Uiso calc R 1 1
C C4 -0.2644(7) 0.9477(6) 0.3223(3) 0.0473(13) Uani d . 1 1
H H4A -0.3461 0.9749 0.2918 0.057 Uiso calc R 1 1
C C5 -0.1117(6) 0.9401(5) 0.3000(2) 0.0322(11) Uani d . 1 1
C C6 -0.0662(6) 0.9816(6) 0.2286(2) 0.0384(13) Uani d . 1 1
H H6A -0.1586 0.9713 0.1985 0.046 Uiso calc R 1 1
H H6B -0.0320 1.0888 0.2274 0.046 Uiso calc R 1 1
C C7 0.1322(6) 0.9362(5) 0.1386(2) 0.0282(11) Uani d . 1 1
H H7A 0.1457 1.0486 0.1412 0.034 Uiso calc R 1 1
C C8 0.0268(6) 0.9017(7) 0.0780(2) 0.0379(12) Uani d . 1 1
H H8A -0.0722 0.9592 0.0829 0.045 Uiso calc R 1 1
H H8B 0.0005 0.7924 0.0782 0.045 Uiso calc R 1 1
C C9 0.1023(7) 0.9418(6) 0.0101(2) 0.0433(14) Uani d . 1 1
H H9A 0.0328 0.9087 -0.0273 0.052 Uiso calc R 1 1
H H9B 0.1146 1.0532 0.0069 0.052 Uiso calc R 1 1
C C10 0.2604(6) 0.8673(5) 0.0025(2) 0.0418(12) Uani d . 1 1
H H10A 0.3092 0.9004 -0.0407 0.050 Uiso calc R 1 1
H H10B 0.2469 0.7559 0.0006 0.050 Uiso calc R 1 1
C C11 0.3670(6) 0.9082(7) 0.0615(2) 0.0379(13) Uani d . 1 1
H H11A 0.3895 1.0182 0.0604 0.046 Uiso calc R 1 1
H H11B 0.4676 0.8533 0.0569 0.046 Uiso calc R 1 1
C C12 0.2906(5) 0.8671(5) 0.1300(2) 0.0211(10) Uani d . 1 1
H H12A 0.2757 0.7547 0.1301 0.025 Uiso calc R 1 1
N N1 0.0037(5) 0.8977(5) 0.34230(19) 0.0347(10) Uani d . 1 1
N N2 0.0605(4) 0.8849(5) 0.20324(18) 0.0277(8) Uani d . 1 1
H H2B 0.0364 0.7922 0.1924 0.033 Uiso d R 1 1
N N3 0.3965(4) 0.9033(6) 0.18723(18) 0.0312(10) Uani d . 1 1
H H3B 0.4219 0.9987 0.1891 0.037 Uiso d R 1 1
H H3C 0.4701 0.8351 0.1867 0.037 Uiso d R 1 1

loop_
_atom_site_aniso_label
_atom_site_aniso_U_11
_atom_site_aniso_U_22
_atom_site_aniso_U_33
_atom_site_aniso_U_12
_atom_site_aniso_U_13
_atom_site_aniso_U_23
Hg1 0.02454(9) 0.03805(10) 0.02844(9) 0.00119(9) -0.00319(9) 0.00272(8)
Cl1 0.0418(8) 0.0354(6) 0.0412(6) -0.0061(6) 0.0044(5) 0.0003(5)
Cl2 0.0344(7) 0.0393(7) 0.0393(6) 0.0026(6) -0.0101(6) 0.0055(6)
C1 0.048(3) 0.044(4) 0.039(3) -0.004(3) 0.010(3) 0.000(3)
C2 0.060(4) 0.041(3) 0.047(3) -0.014(3) 0.023(3) -0.015(3)
C3 0.044(4) 0.054(4) 0.072(4) -0.019(3) 0.030(3) -0.026(3)
C4 0.026(3) 0.063(3) 0.053(3) -0.001(3) 0.000(3) -0.023(3)
C5 0.024(2) 0.031(3) 0.042(3) -0.0020(19) -0.001(2) -0.009(2)
C6 0.029(3) 0.035(3) 0.051(3) 0.009(2) -0.006(2) -0.006(2)
C7 0.031(3) 0.027(3) 0.026(2) -0.002(2) -0.003(2) 0.0041(19)
C8 0.038(3) 0.042(3) 0.035(3) 0.005(3) -0.013(2) -0.002(3)
C9 0.057(4) 0.043(3) 0.030(3) 0.002(3) -0.011(3) 0.002(2)
C10 0.049(3) 0.046(3) 0.031(2) -0.003(3) 0.002(2) -0.003(2)
C11 0.039(3) 0.043(3) 0.031(3) 0.000(3) 0.006(2) -0.003(2)
C12 0.024(2) 0.022(2) 0.0181(18) -0.0105(19) -0.0011(18) 0.0004(17)
N1 0.026(2) 0.040(3) 0.038(2) -0.005(2) 0.0040(18) -0.001(2)
N2 0.0269(19) 0.025(2) 0.031(2) 0.0037(17) -0.0025(17) -0.001(2)
N3 0.026(2) 0.035(2) 0.033(2) 0.001(2) -0.0007(16) -0.0011(19)

loop_
_atom_type_symbol
_atom_type_description
_atom_type_scat_dispersion_real
_atom_type_scat_dispersion_imag
_atom_type_scat_source
C C 0.0033 0.0016 'International Tables Vol C Tables 4.2.6.8 and 6.1.1.4'
H H 0.0000 0.0000 'International Tables Vol C Tables 4.2.6.8 and 6.1.1.4'
N N 0.0061 0.0033 'International Tables Vol C Tables 4.2.6.8 and 6.1.1.4'
Cl Cl 0.1484 0.1585 'International Tables Vol C Tables 4.2.6.8 and 6.1.1.4'
Hg Hg -2.3894 9.2266 'International Tables Vol C Tables 4.2.6.8 and 6.1.1.4'

loop_
_geom_angle_atom_site_label_1
_geom_angle_atom_site_label_2
_geom_angle_atom_site_label_3
_geom_angle
N3 Hg1 Cl2 116.76(12)
N3 Hg1 N2 74.25(13)
Cl2 Hg1 N2 132.01(10)
N3 Hg1 N1 142.75(13)
Cl2 Hg1 N1 92.57(11)
N2 Hg1 N1 68.91(12)
N3 Hg1 Cl1 94.08(13)
Cl2 Hg1 Cl1 120.60(4)
N2 Hg1 Cl1 103.66(10)
N1 Hg1 Cl1 89.37(11)
N1 C1 C2 122.5(6)
N1 C1 H1A 118.7
C2 C1 H1A 118.7
C1 C2 C3 118.4(5)
C1 C2 H2A 120.8
C3 C2 H2A 120.8
C2 C3 C4 119.3(5)
C2 C3 H3A 120.3
C4 C3 H3A 120.3
C5 C4 C3 119.3(6)
C5 C4 H4A 120.4
C3 C4 H4A 120.4
N1 C5 C4 120.7(5)
N1 C5 C6 117.3(4)
C4 C5 C6 122.0(5)
N2 C6 C5 111.5(4)
N2 C6 H6A 109.3
C5 C6 H6A 109.3
N2 C6 H6B 109.3
C5 C6 H6B 109.3
H6A C6 H6B 108.0
N2 C7 C12 110.3(3)
N2 C7 C8 111.6(4)
C12 C7 C8 111.3(4)
N2 C7 H7A 107.8
C12 C7 H7A 107.8
C8 C7 H7A 107.8
C7 C8 C9 113.0(4)
C7 C8 H8A 109.0
C9 C8 H8A 109.0
C7 C8 H8B 109.0
C9 C8 H8B 109.0
H8A C8 H8B 107.8
C10 C9 C8 111.3(4)
C10 C9 H9A 109.4
C8 C9 H9A 109.4
C10 C9 H9B 109.4
C8 C9 H9B 109.4
H9A C9 H9B 108.0
C9 C10 C11 110.8(4)
C9 C10 H10A 109.5
C11 C10 H10A 109.5
C9 C10 H10B 109.5
C11 C10 H10B 109.5
H10A C10 H10B 108.1
C10 C11 C12 111.1(4)
C10 C11 H11A 109.4
C12 C11 H11A 109.4
C10 C11 H11B 109.4
C12 C11 H11B 109.4
H11A C11 H11B 108.0
N3 C12 C7 112.2(3)
N3 C12 C11 111.0(3)
C7 C12 C11 112.7(4)
N3 C12 H12A 106.8
C7 C12 H12A 106.8
C11 C12 H12A 106.8
C1 N1 C5 119.7(5)
C1 N1 Hg1 125.5(4)
C5 N1 Hg1 114.8(3)
C6 N2 C7 114.7(4)
C6 N2 Hg1 106.2(3)
C7 N2 Hg1 107.6(3)
C6 N2 H2B 117.2
C7 N2 H2B 100.0
Hg1 N2 H2B 110.9
C12 N3 Hg1 111.3(3)
C12 N3 H3B 113.1
Hg1 N3 H3B 97.7
C12 N3 H3C 106.4
Hg1 N3 H3C 108.7
H3B N3 H3C 119.3

loop_
_geom_bond_atom_site_label_1
_geom_bond_atom_site_label_2
_geom_bond_distance
Hg1 N3 2.324(4)
Hg1 Cl2 2.4426(12)
Hg1 N2 2.458(3)
Hg1 N1 2.460(4)
Hg1 Cl1 2.5415(13)
C1 N1 1.336(6)
C1 C2 1.364(8)
C1 H1A 0.9500
C2 C3 1.378(9)
C2 H2A 0.9500
C3 C4 1.387(8)
C3 H3A 0.9500
C4 C5 1.376(7)
C4 H4A 0.9500
C5 N1 1.342(6)
C5 C6 1.505(7)
C6 N2 1.465(6)
C6 H6A 0.9900
C6 H6B 0.9900
C7 N2 1.483(6)
C7 C12 1.492(6)
C7 C8 1.524(6)
C7 H7A 1.0000
C8 C9 1.525(7)
C8 H8A 0.9900
C8 H8B 0.9900
C9 C10 1.508(7)
C9 H9A 0.9900
C9 H9B 0.9900
C10 C11 1.519(7)
C10 H10A 0.9900
C10 H10B 0.9900
C11 C12 1.541(6)
C11 H11A 0.9900
C11 H11B 0.9900
C12 N3 1.479(5)
C12 H12A 1.0000
N2 H2B 0.8700
N3 H3B 0.8700
N3 H3C 0.8700

loop_
_geom_hbond_atom_site_label_D
_geom_hbond_atom_site_label_H
_geom_hbond_atom_site_label_A
_geom_hbond_site_symmetry_A
_geom_hbond_distance_DH
_geom_hbond_distance_HA
_geom_hbond_distance_DA
_geom_hbond_angle_DHA
N3 H3B Cl2 3_655 0.87 2.83 3.527(5) 138.4
N3 H3C Cl1 3_645 0.87 2.45 3.316(5) 172.9
